data_1561251
loop_
_publ_author_name
'Sen, Abhijit'
'Roy, Soumyabrata'
'Peter, Sebastian C.'
'Paul, Arpita'
'Waghmare, Umesh V.'
'Sundaresan, A.'

_publ_section_title
;
 Order-disorder structural phase transition and magnetocaloric effect in
 organic-inorganic halide hybrid (C2H5NH3)2CoCl4
;
_journal_name_full 'Journal of Solid State Chemistry'
_journal_page_first 431
_journal_page_last 440
_journal_paper_doi 10.1016/j.jssc.2017.10.036
_journal_volume 258
_journal_year 2018
_chemical_formula_moiety '2(C2 N), Cl4 Co'
_chemical_formula_sum 'C4 Cl4 Co N2'
_chemical_formula_weight 276.79
_space_group_crystal_system orthorhombic
_space_group_IT_number 62
_space_group_name_Hall '-P 2ac 2n'
_space_group_name_H-M_alt 'P n m a'
_atom_sites_solution_hydrogens .
_atom_sites_solution_primary direct
_cell_angle_alpha 90
_cell_angle_beta 90
_cell_angle_gamma 90
_cell_formula_units_Z 4
_cell_length_a 10.0256(6)
_cell_length_b 7.4030(4)
_cell_length_c 17.6039(13)
_cell_measurement_reflns_used 2550
_cell_measurement_temperature 300
_cell_measurement_theta_max 23.99
_cell_measurement_theta_min 2.98
_cell_volume 1306.55(14)
_computing_cell_refinement 'SAINT v8.34A (Bruker, 2013)'
_computing_data_reduction 'SAINT v8.34A (Bruker, 2013)'
_computing_molecular_graphics 'Olex2 (Dolomanov et al., 2009)'
_computing_publication_material 'Olex2 (Dolomanov et al., 2009)'
_computing_structure_refinement 'ShelXL (Sheldrick, 2015)'
_computing_structure_solution 'SIR2004 (Burla et al., 2007)'
_diffrn_ambient_temperature 301.51
_diffrn_measured_fraction_theta_full 0.996
_diffrn_measured_fraction_theta_max 0.996
_diffrn_measurement_device_type 'Bruker APEX-II CCD'
_diffrn_measurement_method '\f and \w scans'
_diffrn_radiation_type MoK\a
_diffrn_radiation_wavelength 0.71073
_diffrn_reflns_av_R_equivalents 0.0701
_diffrn_reflns_av_unetI/netI 0.0790
_diffrn_reflns_Laue_measured_fraction_full 0.996
_diffrn_reflns_Laue_measured_fraction_max 0.996
_diffrn_reflns_limit_h_max 11
_diffrn_reflns_limit_h_min -12
_diffrn_reflns_limit_k_max 7
_diffrn_reflns_limit_k_min -8
_diffrn_reflns_limit_l_max 21
_diffrn_reflns_limit_l_min -21
_diffrn_reflns_number 4095
_diffrn_reflns_point_group_measured_fraction_full 0.996
_diffrn_reflns_point_group_measured_fraction_max 0.996
_diffrn_reflns_theta_full 25.242
_diffrn_reflns_theta_max 25.335
_diffrn_reflns_theta_min 2.338
_diffrn_standards_number 0
_exptl_absorpt_coefficient_mu 2.084
_exptl_absorpt_correction_T_max 0.7452
_exptl_absorpt_correction_T_min 0.3089
_exptl_absorpt_correction_type multi-scan
_exptl_absorpt_process_details
'SADABS-2014/5 (Bruker,2014/5) was used for absorption correction. wR2(int) was 0.2173 before and 0.0505 after correction. The Ratio of minimum to maximum transmission is 0.4145. The \l/2 correction factor is Not present.'
_exptl_crystal_colour 'clear dark blue'
_exptl_crystal_colour_lustre clear
_exptl_crystal_colour_modifier dark
_exptl_crystal_colour_primary blue
_exptl_crystal_density_diffrn 1.407
_exptl_crystal_description plate
_exptl_crystal_F_000 532
_exptl_crystal_size_max 0.2
_exptl_crystal_size_mid 0.16
_exptl_crystal_size_min 0.06
_refine_diff_density_max 0.559
_refine_diff_density_min -0.906
_refine_diff_density_rms 0.110
_refine_ls_extinction_coef .
_refine_ls_extinction_method none
_refine_ls_goodness_of_fit_ref 1.075
_refine_ls_hydrogen_treatment undef
_refine_ls_matrix_type full
_refine_ls_number_parameters 86
_refine_ls_number_reflns 1283
_refine_ls_number_restraints 24
_refine_ls_restrained_S_all 1.067
_refine_ls_R_factor_all 0.1080
_refine_ls_R_factor_gt 0.0751
_refine_ls_shift/su_max 0.000
_refine_ls_shift/su_mean 0.000
_refine_ls_structure_factor_coef Fsqd
_refine_ls_weighting_details 'w=1/[\s^2^(Fo^2^)+(0.1031P)^2^+1.9246P] where P=(Fo^2^+2Fc^2^)/3'
_refine_ls_weighting_scheme calc
_refine_ls_wR_factor_gt 0.2055
_refine_ls_wR_factor_ref 0.2263
_reflns_Friedel_coverage 0.000
_reflns_Friedel_fraction_full .
_reflns_Friedel_fraction_max .
_reflns_number_gt 849
_reflns_number_total 1283
_reflns_threshold_expression 'I > 2\s(I)'
_cod_data_source_file 300K.cif
_cod_data_source_block 300K
_cod_database_code 1561251
_shelx_space_group_comment
;
The symmetry employed for this shelxl refinement is uniquely defined
by the following loop, which should always be used as a source of
symmetry information in preference to the above space-group names.
They are only intended as comments.
;
_olex2_refinement_description
;
1. Uiso/Uaniso restraints and constraints
Uanis(C1) \\sim Ueq, Uanis(C2) \\sim Ueq, Uanis(C2A) \\sim Ueq, Uanis(C3A)
\\sim Ueq: with sigma of 0.01 and sigma for terminal atoms of 0.02
2. Others
 Sof(C1)=Sof(C2)=0.5*(1-FVAR(2))
 Sof(C2A)=Sof(C3A)=0.5*FVAR(2)
 Fixed Sof: C3(0.5)
;
_olex2_submission_special_instructions 'No special instructions were received'

loop_
_space_group_symop_operation_xyz
'x, y, z'
'-x+1/2, -y, z+1/2'
'-x, y+1/2, -z'
'x+1/2, -y+1/2, -z+1/2'
'-x, -y, -z'
'x-1/2, y, -z-1/2'
'x, -y-1/2, z'
'-x-1/2, y-1/2, z-1/2'

loop_
_atom_site_label
_atom_site_type_symbol
_atom_site_fract_x
_atom_site_fract_y
_atom_site_fract_z
_atom_site_U_iso_or_equiv
_atom_site_adp_type
_atom_site_occupancy
_atom_site_site_symmetry_order
_atom_site_calc_flag
_atom_site_refinement_flags_posn
_atom_site_refinement_flags_adp
_atom_site_refinement_flags_occupancy
_atom_site_disorder_assembly
_atom_site_disorder_group
N1 N 1.0622(10) 0.7500 0.8857(5) 0.097(3) Uani 1 2 d S T P . .
C2A C 1.04(2) 0.7500 0.798(15) 0.18(9) Uani 0.21(8) 2 d S TU P A 1
C3A C 0.981(5) 0.7500 0.750(2) 0.05(2) Uani 0.21(8) 2 d S TU P A 1
C1 C 1.070(4) 0.808(5) 0.802(2) 0.109(12) Uani 0.39(4) 1 d . U . A 2
C2 C 0.992(3) 0.848(8) 0.766(2) 0.127(12) Uani 0.39(4) 1 d . U . A 2
Co1 Co 0.72822(14) 0.2500 0.54104(8) 0.0732(6) Uani 1 2 d S T P . .
Cl1 Cl 0.7584(3) 0.2500 0.41394(19) 0.149(2) Uani 1 2 d S T P . .
Cl2 Cl 0.5112(3) 0.2500 0.56949(19) 0.1197(13) Uani 1 2 d S T P . .
Cl3 Cl 0.8306(2) 0.4974(3) 0.58763(15) 0.1097(9) Uani 1 1 d . . . . .
N2 N 0.8714(13) 0.7500 0.4294(6) 0.123(4) Uani 1 2 d S T P . .
C3 C 0.838(3) 0.830(3) 0.3632(17) 0.153(9) Uani 0.5 1 d . . . . .
C4 C 0.810(3) 0.7500 0.2971(11) 0.185(10) Uani 1 2 d S T P . .

loop_
_atom_site_aniso_label
_atom_site_aniso_U_11
_atom_site_aniso_U_22
_atom_site_aniso_U_33
_atom_site_aniso_U_23
_atom_site_aniso_U_13
_atom_site_aniso_U_12
N1 0.089(6) 0.148(8) 0.055(5) 0.000 0.000(4) 0.000
C2A 0.18(9) 0.18(9) 0.18(9) 0.000 0.000(10) 0.000
C3A 0.07(3) 0.06(3) 0.03(2) 0.000 -0.017(13) 0.000
C1 0.115(14) 0.113(15) 0.098(13) 0.006(8) -0.006(9) -0.012(9)
C2 0.131(14) 0.125(15) 0.126(14) 0.009(10) -0.001(9) 0.001(9)
Co1 0.0759(10) 0.0709(9) 0.0727(9) 0.000 -0.0015(7) 0.000
Cl1 0.082(2) 0.288(6) 0.0761(19) 0.000 0.0158(15) 0.000
Cl2 0.0781(19) 0.189(4) 0.092(2) 0.000 0.0217(15) 0.000
Cl3 0.1145(17) 0.0729(12) 0.142(2) -0.0152(13) -0.0231(15) -0.0064(11)
N2 0.126(10) 0.157(11) 0.085(7) 0.000 0.020(7) 0.000
C3 0.164(19) 0.14(2) 0.16(2) 0.050(17) -0.039(17) -0.043(14)
C4 0.30(3) 0.167(17) 0.088(11) 0.000 -0.010(15) 0.000

loop_
_atom_type_symbol
_atom_type_description
_atom_type_scat_dispersion_real
_atom_type_scat_dispersion_imag
_atom_type_scat_source
C C 0.0033 0.0016 'International Tables Vol C Tables 4.2.6.8 and 6.1.1.4'
Cl Cl 0.1484 0.1585 'International Tables Vol C Tables 4.2.6.8 and 6.1.1.4'
Co Co 0.3494 0.9721 'International Tables Vol C Tables 4.2.6.8 and 6.1.1.4'
N N 0.0061 0.0033 'International Tables Vol C Tables 4.2.6.8 and 6.1.1.4'

loop_
_geom_angle_atom_site_label_1
_geom_angle_atom_site_label_2
_geom_angle_atom_site_label_3
_geom_angle
_geom_angle_site_symmetry_1
_geom_angle_site_symmetry_3
C1 N1 C1 33(3) . 7_575
C3A C2A N1 155(10) . .
C1 C1 N1 73.7(14) 7_575 .
C1 C1 C2 106(4) 7_575 .
C1 C1 C2 41(2) 7_575 7_575
C2 C1 N1 129(4) . .
C2 C1 N1 99(3) 7_575 .
C2 C1 C2 65(5) . 7_575
C1 C2 C1 33(3) . 7_575
C1 C2 C2 74(4) . 7_575
C2 C2 C1 41(2) 7_575 7_575
Cl2 Co1 Cl1 110.66(14) . .
Cl2 Co1 Cl3 111.23(9) . 7_565
Cl2 Co1 Cl3 111.23(9) . .
Cl3 Co1 Cl1 107.44(10) 7_565 .
Cl3 Co1 Cl1 107.44(10) . .
Cl3 Co1 Cl3 108.70(13) 7_565 .
C3 N2 C3 52(2) 7_575 .
C3 C3 N2 64.1(12) 7_575 .
C3 C3 C4 63.8(10) 7_575 .
C4 C3 N2 128(2) . .
C3 C4 C3 52(2) . 7_575

loop_
_geom_bond_atom_site_label_1
_geom_bond_atom_site_label_2
_geom_bond_distance
_geom_bond_site_symmetry_2
N1 C2A 1.6(3) .
N1 C1 1.54(5) .
N1 C1 1.54(5) 7_575
C2A C3A 1.0(3) .
C1 C1 0.86(8) 7_575
C1 C2 1.53(6) 7_575
C1 C2 1.05(4) .
C2 C1 1.53(6) 7_575
C2 C2 1.45(11) 7_575
Co1 Cl1 2.258(4) .
Co1 Cl2 2.233(3) .
Co1 Cl3 2.254(2) 7_565
Co1 Cl3 2.254(2) .
N2 C3 1.35(2) .
N2 C3 1.35(2) 7_575
C3 C3 1.18(5) 7_575
C3 C4 1.33(3) .
C4 C3 1.33(3) 7_575

loop_
_geom_torsion_atom_site_label_1
_geom_torsion_atom_site_label_2
_geom_torsion_atom_site_label_3
_geom_torsion_atom_site_label_4
_geom_torsion
_geom_torsion_site_symmetry_1
_geom_torsion_site_symmetry_2
_geom_torsion_site_symmetry_3
_geom_torsion_site_symmetry_4
N1 C1 C2 C1 -82(4) . . . 7_575
N1 C1 C2 C2 -82(4) . . . 7_575
C1 N1 C1 C2 98(5) 7_575 . . .
C1 N1 C1 C2 32(2) 7_575 . . 7_575
C1 C1 C2 C2 0.00(2) 7_575 . . 7_575
C2 C1 C2 C1 0.00(4) 7_575 . . 7_575
N2 C3 C4 C3 3(4) . . . 7_575
C3 N2 C3 C4 -3(4) 7_575 . . .
